data_4076330
loop_
_publ_author_name
'T\"urkoglu, Gazi'
'Tampier, Stefan'
'Strinitz, Frank'
'Heinemann, Frank W.'
'H\"ubner, Eike'
'Burzlaff, Nicolai'

_publ_section_title
;
 Ruthenium Carbonyl Complexes Bearing Bis(pyrazol-1-yl)carboxylato Ligands
;
_journal_issue 6
_journal_name_full Organometallics
_journal_page_first 2166
_journal_paper_doi 10.1021/om2009155
_journal_volume 31
_journal_year 2012
_chemical_compound_source 'synthesis as described'
_chemical_formula_moiety 'C28 H30 N8 O8 Ru2, 4(C H Cl3)'
_chemical_formula_sum 'C32 H34 Cl12 N8 O8 Ru2'
_chemical_formula_weight 1286.21
_chemical_name_systematic
;
 ?
;
_space_group_IT_number 14
_symmetry_cell_setting monoclinic
_symmetry_Int_Tables_number 14
_symmetry_space_group_name_Hall '-P 2ybc'
_symmetry_space_group_name_H-M 'P 1 21/c 1'
_atom_sites_solution_hydrogens geom
_atom_sites_solution_primary direct
_atom_sites_solution_secondary difmap
_audit_creation_date 2011-05-31T21:17:45-00:00
_audit_creation_method 'WinGX routine CIF_UPDATE'
_cell_angle_alpha 90
_cell_angle_beta 114.173(5)
_cell_angle_gamma 90
_cell_formula_units_Z 2
_cell_length_a 8.8301(6)
_cell_length_b 28.597(2)
_cell_length_c 10.3379(8)
_cell_measurement_reflns_used 68
_cell_measurement_temperature 150(2)
_cell_measurement_theta_max 20
_cell_measurement_theta_min 6
_cell_measurement_wavelength 0.71073
_cell_volume 2381.6(3)
_computing_cell_refinement 'EVALCCD (Duisenberg, 2003)'
_computing_data_collection 'COLLECT (Bruker-Nonius, 2002)'
_computing_data_reduction 'EVALCCD (Duisenberg, 2003)'
_computing_molecular_graphics 'Ortep-3 for Windows (Farrugia, 1997)'
_computing_publication_material 'WinGX publication routines (Farrugia, 1999)'
_computing_structure_refinement 'SHELXL-97 (Sheldrick, 1997)'
_computing_structure_solution 'SHELXS-86 (Sheldrick, 1986)'
_diffrn_ambient_temperature 150(2)
_diffrn_detector_area_resol_mean 9
_diffrn_measured_fraction_theta_full 0.998
_diffrn_measured_fraction_theta_max 0.998
_diffrn_measurement_device_type 'Bruker-Nonius KappaCCD'
_diffrn_measurement_method
;
 \f- and \w-rotations with 1.00 \% and 40 sec per frame
;
_diffrn_radiation_monochromator graphite
_diffrn_radiation_probe x-ray
_diffrn_radiation_type MoK\a
_diffrn_radiation_wavelength 0.71073
_diffrn_reflns_av_R_equivalents 0.0642
_diffrn_reflns_av_unetI/netI 0.0289
_diffrn_reflns_limit_h_max 11
_diffrn_reflns_limit_h_min -11
_diffrn_reflns_limit_k_max 38
_diffrn_reflns_limit_k_min -38
_diffrn_reflns_limit_l_max 13
_diffrn_reflns_limit_l_min -13
_diffrn_reflns_number 70009
_diffrn_reflns_theta_full 28.53
_diffrn_reflns_theta_max 28.53
_diffrn_reflns_theta_min 2.85
_exptl_absorpt_coefficient_mu 1.362
_exptl_absorpt_correction_T_max 1
_exptl_absorpt_correction_T_min 0.826046
_exptl_absorpt_correction_type multi-scan
_exptl_absorpt_process_details 'SADABS, Bruker-AXS, 2002'
_exptl_crystal_colour orange
_exptl_crystal_density_diffrn 1.794
_exptl_crystal_density_method 'not measured'
_exptl_crystal_description plate
_exptl_crystal_F_000 1276
_exptl_crystal_size_max 0.2
_exptl_crystal_size_mid 0.2
_exptl_crystal_size_min 0.05
_refine_diff_density_max 2.406
_refine_diff_density_min -1.161
_refine_diff_density_rms 0.136
_refine_ls_extinction_method none
_refine_ls_goodness_of_fit_ref 1.169
_refine_ls_hydrogen_treatment constr
_refine_ls_matrix_type full
_refine_ls_number_parameters 307
_refine_ls_number_reflns 6036
_refine_ls_number_restraints 0
_refine_ls_restrained_S_all 1.169
_refine_ls_R_factor_all 0.0577
_refine_ls_R_factor_gt 0.0455
_refine_ls_shift/su_max 0
_refine_ls_shift/su_mean 0
_refine_ls_structure_factor_coef Fsqd
_refine_ls_weighting_details 'calc w=1/[\s^2^(Fo^2^)+(0.0500P)^2^+7.7183P] where P=(Fo^2^+2Fc^2^)/3'
_refine_ls_weighting_scheme calc
_refine_ls_wR_factor_gt 0.113
_refine_ls_wR_factor_ref 0.1238
_reflns_number_gt 5143
_reflns_number_total 6036
_reflns_threshold_expression >2sigma(I)
_cod_data_source_file om2009155_si_002.cif
_cod_data_source_block stbu25
_cod_original_sg_symbol_H-M 'P 21/c'
_cod_database_code 4076330

loop_
_symmetry_equiv_pos_as_xyz
'x, y, z'
'-x, y+1/2, -z+1/2'
'-x, -y, -z'
'x, -y-1/2, z-1/2'

loop_
_atom_site_label
_atom_site_type_symbol
_atom_site_fract_x
_atom_site_fract_y
_atom_site_fract_z
_atom_site_U_iso_or_equiv
_atom_site_adp_type
_atom_site_occupancy
_atom_site_symmetry_multiplicity
_atom_site_calc_flag
_atom_site_refinement_flags
_atom_site_disorder_assembly
_atom_site_disorder_group
C1 C 0.2552(4) 0.08144(13) 0.3714(4) 0.0173(7) Uani 1 1 d . . .
H1 H 0.334 0.101 0.4469 0.021 Uiso 1 1 calc R . .
C2 C 0.3175(4) 0.07691(13) 0.2521(4) 0.0168(7) Uani 1 1 d . . .
C3 C -0.0826(4) 0.04383(13) -0.0768(4) 0.0163(7) Uani 1 1 d . . .
C4 C -0.1942(5) -0.00785(14) 0.1028(4) 0.0206(8) Uani 1 1 d . . .
C11 C 0.0256(5) -0.07201(14) 0.3926(4) 0.0235(8) Uani 1 1 d . . .
H11A H -0.0783 -0.0635 0.3951 0.035 Uiso 1 1 calc R . .
H11B H 0.0731 -0.0978 0.4557 0.035 Uiso 1 1 calc R . .
H11C H 0.0074 -0.081 0.2978 0.035 Uiso 1 1 calc R . .
C12 C 0.1411(5) -0.03142(13) 0.4376(4) 0.0185(7) Uani 1 1 d . . .
C13 C 0.2698(5) -0.02331(15) 0.5710(4) 0.0228(8) Uani 1 1 d . . .
H13 H 0.3043 -0.0433 0.6487 0.027 Uiso 1 1 calc R . .
C14 C 0.3352(5) 0.01989(15) 0.5653(4) 0.0210(7) Uani 1 1 d . . .
C15 C 0.4745(5) 0.04679(17) 0.6737(4) 0.0280(9) Uani 1 1 d . . .
H15A H 0.5505 0.0565 0.634 0.042 Uiso 1 1 calc R . .
H15B H 0.5316 0.0273 0.7549 0.042 Uiso 1 1 calc R . .
H15C H 0.431 0.0738 0.7019 0.042 Uiso 1 1 calc R . .
C21 C -0.3339(5) 0.10228(16) 0.0695(4) 0.0273(9) Uani 1 1 d . . .
H21A H -0.3246 0.0795 0.0049 0.041 Uiso 1 1 calc R . .
H21B H -0.3814 0.1305 0.0188 0.041 Uiso 1 1 calc R . .
H21C H -0.4038 0.0903 0.1125 0.041 Uiso 1 1 calc R . .
C22 C -0.1667(5) 0.11246(14) 0.1812(4) 0.0205(7) Uani 1 1 d . . .
C23 C -0.1179(5) 0.15039(14) 0.2748(5) 0.0262(9) Uani 1 1 d . . .
H23 H -0.1851 0.1749 0.2787 0.031 Uiso 1 1 calc R . .
C24 C 0.0467(5) 0.14467(14) 0.3594(4) 0.0231(8) Uani 1 1 d . . .
C25 C 0.1657(6) 0.17420(17) 0.4759(5) 0.0360(11) Uani 1 1 d . . .
H25A H 0.1107 0.2021 0.4854 0.054 Uiso 1 1 calc R . .
H25B H 0.2579 0.1825 0.4538 0.054 Uiso 1 1 calc R . .
H25C H 0.2052 0.157 0.5633 0.054 Uiso 1 1 calc R . .
C32 C 0.7643(6) 0.17959(16) 0.6910(5) 0.0341(10) Uani 1 1 d . . .
H32 H 0.8507 0.1569 0.7441 0.041 Uiso 1 1 calc R . .
C31A C 0.2917(6) 0.17253(19) 0.0299(6) 0.0408(12) Uani 1 1 d . . .
H31A H 0.3407 0.1424 0.0711 0.049 Uiso 1 1 calc R A 1
Cl1A Cl 0.2523(8) 0.1728(3) -0.1497(5) 0.082(2) Uani 0.5 1 d P B 1
Cl2A Cl 0.1294(10) 0.1804(4) 0.0541(10) 0.136(4) Uani 0.5 1 d P B 1
Cl3A Cl 0.4222(4) 0.21557(14) 0.1181(4) 0.0579(11) Uani 0.5 1 d P B 1
Cl1B Cl 0.2353(10) 0.1511(4) -0.1412(8) 0.147(5) Uani 0.5 1 d P B 2
Cl2B Cl 0.0931(6) 0.17927(15) 0.0472(5) 0.0363(7) Uani 0.5 1 d P B 2
Cl3B Cl 0.4140(10) 0.2188(2) 0.0203(15) 0.193(6) Uani 0.5 1 d P B 2
Cl4 Cl 0.63503(15) 0.15470(5) 0.52671(13) 0.0405(3) Uani 1 1 d . . .
Cl5 Cl 0.6492(2) 0.19284(7) 0.79011(17) 0.0646(5) Uani 1 1 d . . .
Cl6 Cl 0.8598(2) 0.22997(5) 0.6619(2) 0.0612(4) Uani 1 1 d . . .
N11 N 0.1291(4) 0.00439(11) 0.3518(3) 0.0172(6) Uani 1 1 d . . .
N12 N 0.2467(4) 0.03602(11) 0.4313(3) 0.0172(6) Uani 1 1 d . . .
N21 N -0.0366(4) 0.08438(11) 0.2066(3) 0.0177(6) Uani 1 1 d . . .
N22 N 0.0940(4) 0.10426(11) 0.3173(3) 0.0183(6) Uani 1 1 d . . .
O1 O 0.2382(3) 0.04875(9) 0.1520(3) 0.0184(5) Uani 1 1 d . . .
O2 O 0.4381(3) 0.10068(10) 0.2632(3) 0.0222(6) Uani 1 1 d . . .
O3 O -0.1451(3) 0.07872(10) -0.1343(3) 0.0228(6) Uani 1 1 d . . .
O4 O -0.3165(4) -0.02284(12) 0.0965(3) 0.0316(7) Uani 1 1 d . . .
Ru1 Ru 0.00852(3) 0.018135(10) 0.12434(3) 0.01396(9) Uani 1 1 d . . .

loop_
_atom_site_aniso_label
_atom_site_aniso_U_11
_atom_site_aniso_U_22
_atom_site_aniso_U_33
_atom_site_aniso_U_23
_atom_site_aniso_U_13
_atom_site_aniso_U_12
C1 0.0163(16) 0.0210(18) 0.0129(16) -0.0007(13) 0.0042(13) -0.0018(14)
C2 0.0149(16) 0.0200(17) 0.0137(16) 0.0027(13) 0.0039(13) 0.0023(13)
C3 0.0129(15) 0.0222(18) 0.0126(15) -0.0024(13) 0.0041(13) -0.0019(13)
C4 0.0215(18) 0.026(2) 0.0141(16) -0.0016(14) 0.0072(14) 0.0006(15)
C11 0.026(2) 0.0235(19) 0.0236(19) 0.0051(15) 0.0126(16) -0.0001(15)
C12 0.0188(17) 0.0228(18) 0.0172(17) 0.0031(14) 0.0107(14) 0.0038(14)
C13 0.0228(18) 0.030(2) 0.0153(17) 0.0079(15) 0.0071(15) 0.0059(16)
C14 0.0177(17) 0.032(2) 0.0127(16) 0.0029(15) 0.0056(14) 0.0067(15)
C15 0.0208(19) 0.042(3) 0.0152(18) -0.0001(17) 0.0013(15) -0.0026(17)
C21 0.0205(19) 0.036(2) 0.025(2) 0.0051(17) 0.0098(16) 0.0101(17)
C22 0.0211(18) 0.0245(19) 0.0197(17) 0.0054(15) 0.0123(15) 0.0067(15)
C23 0.033(2) 0.0215(19) 0.032(2) 0.0038(16) 0.0205(18) 0.0092(16)
C24 0.032(2) 0.0193(18) 0.0234(19) -0.0008(15) 0.0175(17) -0.0004(16)
C25 0.044(3) 0.030(2) 0.036(2) -0.0148(19) 0.019(2) -0.003(2)
C32 0.034(2) 0.029(2) 0.036(2) 0.0008(19) 0.011(2) 0.0023(19)
C31A 0.035(3) 0.042(3) 0.042(3) 0.015(2) 0.013(2) 0.006(2)
Cl1A 0.072(3) 0.149(6) 0.042(2) 0.046(3) 0.042(3) 0.047(3)
Cl2A 0.074(4) 0.235(9) 0.133(6) 0.119(6) 0.079(4) 0.090(5)
Cl3A 0.0284(14) 0.0390(16) 0.080(2) 0.0008(16) -0.0047(15) -0.0137(12)
Cl1B 0.058(3) 0.253(12) 0.086(5) -0.096(6) -0.015(3) 0.036(5)
Cl2B 0.0238(15) 0.0537(17) 0.0393(15) 0.0049(13) 0.0208(12) 0.0094(12)
Cl3B 0.114(5) 0.043(3) 0.473(18) -0.002(7) 0.171(9) 0.004(3)
Cl4 0.0318(6) 0.0468(7) 0.0378(6) -0.0019(5) 0.0090(5) -0.0039(5)
Cl5 0.0760(11) 0.0798(11) 0.0487(8) 0.0104(8) 0.0363(8) 0.0291(9)
Cl6 0.0656(10) 0.0369(7) 0.0759(11) -0.0026(7) 0.0236(8) -0.0160(7)
N11 0.0167(14) 0.0211(15) 0.0126(14) 0.0003(11) 0.0048(12) -0.0001(12)
N12 0.0170(14) 0.0208(15) 0.0118(14) 0.0012(12) 0.0040(11) 0.0000(12)
N21 0.0173(15) 0.0201(15) 0.0150(14) 0.0004(12) 0.0061(12) 0.0030(12)
N22 0.0186(15) 0.0181(15) 0.0176(15) -0.0021(12) 0.0067(12) -0.0003(12)
O1 0.0160(12) 0.0251(14) 0.0144(12) -0.0032(10) 0.0065(10) -0.0033(10)
O2 0.0190(13) 0.0269(14) 0.0205(13) -0.0005(11) 0.0079(11) -0.0046(11)
O3 0.0252(14) 0.0235(14) 0.0185(13) 0.0042(11) 0.0078(11) 0.0054(11)
O4 0.0211(14) 0.049(2) 0.0279(15) -0.0087(14) 0.0131(12) -0.0131(13)
Ru1 0.01213(14) 0.01828(15) 0.01076(13) -0.00040(11) 0.00397(10) -0.00011(11)

loop_
_atom_type_symbol
_atom_type_description
_atom_type_scat_dispersion_real
_atom_type_scat_dispersion_imag
_atom_type_scat_source
C C 0.0033 0.0016 'International Tables Vol C Tables 4.2.6.8 and 6.1.1.4'
H H 0 0 'International Tables Vol C Tables 4.2.6.8 and 6.1.1.4'
Cl Cl 0.1484 0.1585 'International Tables Vol C Tables 4.2.6.8 and 6.1.1.4'
N N 0.0061 0.0033 'International Tables Vol C Tables 4.2.6.8 and 6.1.1.4'
O O 0.0106 0.006 'International Tables Vol C Tables 4.2.6.8 and 6.1.1.4'
Ru Ru -1.2594 0.8363 'International Tables Vol C Tables 4.2.6.8 and 6.1.1.4'

loop_
_geom_angle_atom_site_label_1
_geom_angle_atom_site_label_2
_geom_angle_atom_site_label_3
_geom_angle
_geom_angle_site_symmetry_1
_geom_angle_site_symmetry_3
N22 C1 N12 110.6(3) . .
N22 C1 C2 110.0(3) . .
N12 C1 C2 111.2(3) . .
O2 C2 O1 126.5(3) . .
O2 C2 C1 117.1(3) . .
O1 C2 C1 116.4(3) . .
O3 C3 Ru1 138.9(3) . 3
O3 C3 Ru1 136.8(3) . .
Ru1 C3 Ru1 84.25(14) 3 .
O4 C4 Ru1 176.4(3) . .
N11 C12 C13 109.9(3) . .
N11 C12 C11 122.3(3) . .
C13 C12 C11 127.8(3) . .
C14 C13 C12 107.0(3) . .
N12 C14 C13 105.8(3) . .
N12 C14 C15 122.8(4) . .
C13 C14 C15 131.4(4) . .
N21 C22 C23 109.5(4) . .
N21 C22 C21 122.4(4) . .
C23 C22 C21 128.1(4) . .
C24 C23 C22 107.2(3) . .
N22 C24 C23 106.4(4) . .
N22 C24 C25 122.1(4) . .
C23 C24 C25 131.5(4) . .
Cl5 C32 Cl6 110.9(3) . .
Cl5 C32 Cl4 110.4(3) . .
Cl6 C32 Cl4 109.4(3) . .
Cl2A C31A Cl3A 106.1(6) . .
Cl2A C31A Cl3B 122.0(6) . .
Cl3A C31A Cl3B 33.6(5) . .
Cl2A C31A Cl1B 108.2(5) . .
Cl3A C31A Cl1B 131.1(5) . .
Cl3B C31A Cl1B 97.8(6) . .
Cl2A C31A Cl1A 111.9(5) . .
Cl3A C31A Cl1A 111.7(4) . .
Cl3B C31A Cl1A 78.1(6) . .
Cl1B C31A Cl1A 21.6(5) . .
Cl2A C31A Cl2B 4.0(5) . .
Cl3A C31A Cl2B 109.9(4) . .
Cl3B C31A Cl2B 124.3(4) . .
Cl1B C31A Cl2B 104.3(4) . .
Cl1A C31A Cl2B 108.6(4) . .
C12 N11 N12 105.9(3) . .
C12 N11 Ru1 136.7(3) . .
N12 N11 Ru1 116.3(2) . .
C14 N12 N11 111.4(3) . .
C14 N12 C1 128.9(3) . .
N11 N12 C1 119.5(3) . .
C22 N21 N22 106.0(3) . .
C22 N21 Ru1 136.5(3) . .
N22 N21 Ru1 117.4(2) . .
C24 N22 N21 110.8(3) . .
C24 N22 C1 129.7(3) . .
N21 N22 C1 119.4(3) . .
C2 O1 Ru1 123.3(2) . .
C4 Ru1 C3 90.69(16) . 3
C4 Ru1 C3 93.62(15) . .
C3 Ru1 C3 95.75(14) 3 .
C4 Ru1 O1 178.72(14) . .
C3 Ru1 O1 90.44(12) 3 .
C3 Ru1 O1 86.84(12) . .
C4 Ru1 N21 94.20(14) . .
C3 Ru1 N21 171.00(13) 3 .
C3 Ru1 N21 91.47(13) . .
O1 Ru1 N21 84.60(11) . .
C4 Ru1 N11 94.46(14) . .
C3 Ru1 N11 92.31(13) 3 .
C3 Ru1 N11 168.50(13) . .
O1 Ru1 N11 84.91(11) . .
N21 Ru1 N11 79.80(12) . .
C4 Ru1 Ru1 93.23(11) . 3
C3 Ru1 Ru1 48.14(10) 3 3
C3 Ru1 Ru1 47.61(10) . 3
O1 Ru1 Ru1 87.97(7) . 3
N21 Ru1 Ru1 138.80(8) . 3
N11 Ru1 Ru1 139.77(9) . 3

loop_
_geom_bond_atom_site_label_1
_geom_bond_atom_site_label_2
_geom_bond_distance
_geom_bond_site_symmetry_2
C1 N22 1.454(5) .
C1 N12 1.454(5) .
C1 C2 1.548(5) .
C2 O2 1.229(4) .
C2 O1 1.271(4) .
C3 O3 1.177(5) .
C3 Ru1 2.018(4) 3
C3 Ru1 2.035(4) .
C4 O4 1.139(5) .
C4 Ru1 1.865(4) .
C11 C12 1.489(5) .
C12 N11 1.330(5) .
C12 C13 1.402(5) .
C13 C14 1.375(6) .
C14 N12 1.362(5) .
C14 C15 1.494(5) .
C21 C22 1.484(6) .
C22 N21 1.336(5) .
C22 C23 1.399(6) .
C23 C24 1.365(6) .
C24 N22 1.360(5) .
C24 C25 1.494(6) .
C32 Cl5 1.754(5) .
C32 Cl6 1.757(5) .
C32 Cl4 1.763(5) .
C31A Cl2A 1.569(9) .
C31A Cl3A 1.677(7) .
C31A Cl3B 1.737(8) .
C31A Cl1B 1.741(9) .
C31A Cl1A 1.743(7) .
C31A Cl2B 1.844(7) .
N11 N12 1.369(4) .
N11 Ru1 2.183(3) .
N21 N22 1.372(4) .
N21 Ru1 2.179(3) .
O1 Ru1 2.118(3) .
Ru1 C3 2.018(4) 3
Ru1 Ru1 2.7186(6) 3
